data_4114819
loop_
_publ_author_name
'Andrew P. Monkman'
'Lars-Olof P\%alsson'
'Roger W. T. Higgins'
'Changsheng Wang'
'Martin R. Bryce'
'Andrei S. Batsanov'
'Judith A. K. Howard'

_publ_contact_author 'Andrei S.Batsanov'
_publ_contact_author_email a.s.batsanov@durham.ac.uk
_publ_section_title
;
 Protonation and Subsequent Intramolecular Hydrogen Bonding as a Method to
 Control Chain Structure and Tune Luminescence in Heteroatomic Conjugated
 Polymers
;
_journal_name_full 'Journal of the American Chemical Society'
_journal_page_first 6049
_journal_page_last 6055
_journal_paper_doi 10.1021/ja012409+
_journal_volume 124
_journal_year 2002
_chemical_formula_moiety 'C18 H18 N2 O2 2+,(B F4 1-)2'
_chemical_formula_sum 'C18 H18 B2 F8 N2 O2'
_chemical_formula_weight 467.96
_chemical_name_systematic
; 1,4-dimethoxy-2,5-bis(2-pyridyl)benzene-bis(tetrafluoroboric
 acid) salt 
;
_space_group_IT_number 14
_symmetry_cell_setting monoclinic
_symmetry_space_group_name_Hall '-P 2yn'
_symmetry_space_group_name_H-M 'P 1 21/n 1'
_atom_sites_solution_hydrogens difmap
_atom_sites_solution_primary direct
_atom_sites_solution_secondary difmap
_audit_creation_method SHELXL-97
_cell_angle_alpha 90.00
_cell_angle_beta 91.118(8)
_cell_angle_gamma 90.00
_cell_formula_units_Z 2
_cell_length_a 8.4500(9)
_cell_length_b 7.2674(9)
_cell_length_c 15.6406(13)
_cell_measurement_reflns_used 25
_cell_measurement_temperature 150(2)
_cell_measurement_theta_max 21.4
_cell_measurement_theta_min 15.4
_cell_volume 960.30(18)
_computing_cell_refinement AFC/MSC
_computing_data_collection AFC/MSC
_computing_data_reduction TEXSAN
_computing_molecular_graphics SHELXTL
_computing_publication_material SHELXTL
_computing_structure_refinement 'SHELXL-97 (Sheldrick, 1997)'
_computing_structure_solution 'SHELXS-97 (Sheldrick, 1990)'
_diffrn_ambient_temperature 150(2)
_diffrn_measured_fraction_theta_full 0.895
_diffrn_measured_fraction_theta_max 0.895
_diffrn_measurement_device_type 'Rigaku AFC6S 4-circle diffractometer'
_diffrn_measurement_method 2\q/\w
_diffrn_radiation_monochromator graphite
_diffrn_radiation_source 'fine-focus sealed tube'
_diffrn_radiation_type CuK\a
_diffrn_radiation_wavelength 1.54184
_diffrn_reflns_av_R_equivalents 0.0210
_diffrn_reflns_av_sigmaI/netI 0.0312
_diffrn_reflns_limit_h_max 10
_diffrn_reflns_limit_h_min -1
_diffrn_reflns_limit_k_max 9
_diffrn_reflns_limit_k_min -1
_diffrn_reflns_limit_l_max 18
_diffrn_reflns_limit_l_min -18
_diffrn_reflns_number 2422
_diffrn_reflns_theta_full 75.04
_diffrn_reflns_theta_max 75.04
_diffrn_reflns_theta_min 5.66
_diffrn_standards_decay_% 0.1
_diffrn_standards_interval_count 150
_diffrn_standards_number 3
_exptl_absorpt_coefficient_mu 1.385
_exptl_absorpt_correction_T_max 1.0000
_exptl_absorpt_correction_T_min 0.9013
_exptl_absorpt_process_details 'T_max,min from psi-scans'
_exptl_crystal_colour yellow
_exptl_crystal_density_diffrn 1.618
_exptl_crystal_description block
_exptl_crystal_F_000 476
_exptl_crystal_size_max 0.20
_exptl_crystal_size_mid 0.12
_exptl_crystal_size_min 0.10
_refine_diff_density_max 0.227
_refine_diff_density_min -0.260
_refine_diff_density_rms 0.047
_refine_ls_extinction_method none
_refine_ls_goodness_of_fit_ref 1.040
_refine_ls_hydrogen_treatment refall
_refine_ls_matrix_type full
_refine_ls_number_parameters 181
_refine_ls_number_reflns 1765
_refine_ls_number_restraints 0
_refine_ls_restrained_S_all 1.040
_refine_ls_R_factor_all 0.0523
_refine_ls_R_factor_gt 0.0397
_refine_ls_shift/su_max 0.001
_refine_ls_shift/su_mean 0.000
_refine_ls_structure_factor_coef Fsqd
_refine_ls_weighting_details 'calc w=1/[\s^2^(Fo^2^)+(0.0439P)^2^+0.5211P] where P=(Fo^2^+2Fc^2^)/3'
_refine_ls_weighting_scheme calc
_refine_ls_wR_factor_gt 0.0973
_refine_ls_wR_factor_ref 0.1048
_reflns_number_gt 1393
_reflns_number_total 1765
_reflns_threshold_expression I>2\s(I)
_cod_data_source_file ja0124092B_3.cif
_cod_data_source_block 11
_cod_database_code 4114819

loop_
_symmetry_equiv_pos_as_xyz
'x, y, z'
'-x+1/2, y+1/2, -z+1/2'
'-x, -y, -z'
'x-1/2, -y-1/2, z-1/2'

loop_
_atom_site_label
_atom_site_type_symbol
_atom_site_fract_x
_atom_site_fract_y
_atom_site_fract_z
_atom_site_U_iso_or_equiv
_atom_site_adp_type
_atom_site_occupancy
_atom_site_symmetry_multiplicity
_atom_site_calc_flag
O1 O 0.49543(17) 0.17682(19) 0.65613(8) 0.0298(3) Uani 1 1 d
N N 0.32392(19) 0.4385(2) 0.58909(11) 0.0269(4) Uani 1 1 d
H0 H 0.361(3) 0.384(4) 0.6374(16) 0.045(7) Uiso 1 1 d
C1 C 0.4970(2) 0.0864(3) 0.57946(12) 0.0244(4) Uani 1 1 d
C2 C 0.4214(2) 0.1715(2) 0.50897(12) 0.0231(4) Uani 1 1 d
C3 C 0.4267(2) 0.0811(3) 0.43045(13) 0.0252(4) Uani 1 1 d
H3 H 0.376(3) 0.132(3) 0.3791(14) 0.032(6) Uiso 1 1 d
C4 C 0.5543(3) 0.0812(3) 0.73107(14) 0.0339(5) Uani 1 1 d
H41 H 0.492(3) -0.040(4) 0.7407(16) 0.048(7) Uiso 1 1 d
H42 H 0.539(3) 0.172(4) 0.7759(15) 0.041(7) Uiso 1 1 d
H43 H 0.668(3) 0.050(3) 0.7240(15) 0.041(7) Uiso 1 1 d
C5 C 0.3383(2) 0.3514(2) 0.51303(12) 0.0236(4) Uani 1 1 d
C6 C 0.2741(3) 0.4391(3) 0.44184(14) 0.0341(5) Uani 1 1 d
H6 H 0.279(3) 0.384(4) 0.3876(17) 0.055(8) Uiso 1 1 d
C7 C 0.1969(3) 0.6064(3) 0.45013(15) 0.0369(5) Uani 1 1 d
H7 H 0.155(3) 0.666(4) 0.3993(16) 0.046(7) Uiso 1 1 d
C8 C 0.1834(2) 0.6884(3) 0.52915(14) 0.0320(5) Uani 1 1 d
H8 H 0.131(3) 0.801(3) 0.5373(14) 0.035(6) Uiso 1 1 d
C9 C 0.2502(2) 0.6010(3) 0.59882(14) 0.0313(5) Uani 1 1 d
H9 H 0.243(3) 0.645(4) 0.6567(16) 0.043(7) Uiso 1 1 d
F1 F 0.16153(14) 0.93666(17) 0.71913(8) 0.0391(3) Uani 1 1 d
F2 F -0.06549(16) 0.95130(19) 0.63831(9) 0.0460(4) Uani 1 1 d
F3 F -0.04229(17) 1.1124(2) 0.76142(9) 0.0535(4) Uani 1 1 d
F4 F 0.09786(17) 1.1972(2) 0.64700(11) 0.0615(5) Uani 1 1 d
B B 0.0380(3) 1.0493(3) 0.69061(15) 0.0282(5) Uani 1 1 d

loop_
_atom_site_aniso_label
_atom_site_aniso_U_11
_atom_site_aniso_U_22
_atom_site_aniso_U_33
_atom_site_aniso_U_23
_atom_site_aniso_U_13
_atom_site_aniso_U_12
O1 0.0426(8) 0.0240(7) 0.0227(7) -0.0021(5) -0.0032(6) 0.0086(6)
N 0.0327(8) 0.0217(8) 0.0263(9) 0.0014(7) 0.0038(7) 0.0033(6)
C1 0.0283(9) 0.0222(9) 0.0227(10) -0.0026(7) 0.0016(7) -0.0010(7)
C2 0.0244(8) 0.0188(8) 0.0260(10) 0.0009(7) 0.0019(7) -0.0001(7)
C3 0.0277(9) 0.0225(9) 0.0255(10) 0.0027(8) 0.0000(7) 0.0026(7)
C4 0.0460(12) 0.0321(11) 0.0235(11) -0.0010(9) -0.0033(9) 0.0105(9)
C5 0.0233(8) 0.0195(8) 0.0283(10) 0.0010(7) 0.0032(7) -0.0011(7)
C6 0.0425(11) 0.0296(10) 0.0299(12) -0.0023(9) -0.0048(9) 0.0096(9)
C7 0.0434(12) 0.0300(11) 0.0372(13) 0.0038(9) -0.0063(10) 0.0108(9)
C8 0.0325(10) 0.0222(9) 0.0414(13) -0.0004(9) 0.0039(9) 0.0051(8)
C9 0.0379(10) 0.0227(9) 0.0335(12) -0.0017(8) 0.0069(9) 0.0030(8)
F1 0.0426(7) 0.0299(6) 0.0446(8) -0.0004(5) -0.0065(6) 0.0071(5)
F2 0.0435(7) 0.0463(8) 0.0478(8) -0.0120(6) -0.0098(6) 0.0004(6)
F3 0.0490(8) 0.0611(9) 0.0507(9) -0.0207(7) 0.0098(7) 0.0052(7)
F4 0.0460(8) 0.0551(10) 0.0831(12) 0.0405(8) -0.0018(8) -0.0093(7)
B 0.0315(10) 0.0230(10) 0.0301(12) 0.0020(9) 0.0020(9) 0.0001(8)

loop_
_atom_type_symbol
_atom_type_description
_atom_type_scat_dispersion_real
_atom_type_scat_dispersion_imag
_atom_type_scat_source
C C 0.0181 0.0091 'International Tables Vol C Tables 4.2.6.8 and 6.1.1.4'
H H 0.0000 0.0000 'International Tables Vol C Tables 4.2.6.8 and 6.1.1.4'
B B 0.0090 0.0039 'International Tables Vol C Tables 4.2.6.8 and 6.1.1.4'
N N 0.0311 0.0180 'International Tables Vol C Tables 4.2.6.8 and 6.1.1.4'
O O 0.0492 0.0322 'International Tables Vol C Tables 4.2.6.8 and 6.1.1.4'
F F 0.0727 0.0534 'International Tables Vol C Tables 4.2.6.8 and 6.1.1.4'

loop_
_geom_angle_atom_site_label_1
_geom_angle_atom_site_label_2
_geom_angle_atom_site_label_3
_geom_angle
_geom_angle_site_symmetry_1
_geom_angle_site_symmetry_3
C1 O1 C4 118.17(15) . .
C9 N C5 123.99(18) . .
C9 N H0 116.5(17) . .
C5 N H0 119.4(17) . .
O1 C1 C3 122.13(17) . 3_656
O1 C1 C2 117.64(16) . .
C3 C1 C2 120.20(17) 3_656 .
C3 C2 C1 117.46(17) . .
C3 C2 C5 118.40(17) . .
C1 C2 C5 124.13(17) . .
C1 C3 C2 122.33(18) 3_656 .
C1 C3 H3 116.2(13) 3_656 .
C2 C3 H3 121.5(13) . .
O1 C4 H41 111.1(14) . .
O1 C4 H42 102.3(14) . .
H41 C4 H42 113(2) . .
O1 C4 H43 109.7(14) . .
H41 C4 H43 108(2) . .
H42 C4 H43 112(2) . .
N C5 C6 116.77(17) . .
N C5 C2 119.94(17) . .
C6 C5 C2 123.28(18) . .
C5 C6 C7 120.4(2) . .
C5 C6 H6 120.5(17) . .
C7 C6 H6 119.1(17) . .
C8 C7 C6 120.6(2) . .
C8 C7 H7 120.6(15) . .
C6 C7 H7 118.7(15) . .
C9 C8 C7 118.14(19) . .
C9 C8 H8 118.9(14) . .
C7 C8 H8 123.0(14) . .
N C9 C8 120.0(2) . .
N C9 H9 115.7(15) . .
C8 C9 H9 124.2(15) . .
F4 B F2 110.10(18) . .
F4 B F3 109.15(19) . .
F2 B F3 109.18(17) . .
F4 B F1 109.76(17) . .
F2 B F1 110.34(17) . .
F3 B F1 108.28(17) . .

loop_
_geom_bond_atom_site_label_1
_geom_bond_atom_site_label_2
_geom_bond_distance
_geom_bond_site_symmetry_2
O1 C1 1.368(2) .
O1 C4 1.443(2) .
N C9 1.345(2) .
N C5 1.355(2) .
N H0 0.90(3) .
C1 C3 1.387(3) 3_656
C1 C2 1.407(3) .
C2 C3 1.394(3) .
C2 C5 1.486(2) .
C3 C1 1.387(3) 3_656
C3 H3 0.98(2) .
C4 H41 1.04(3) .
C4 H42 0.97(3) .
C4 H43 0.99(2) .
C5 C6 1.385(3) .
C6 C7 1.388(3) .
C6 H6 0.94(3) .
C7 C8 1.379(3) .
C7 H7 0.97(3) .
C8 C9 1.373(3) .
C8 H8 0.94(2) .
C9 H9 0.96(2) .
F1 B 1.393(2) .
F2 B 1.384(3) .
F3 B 1.388(3) .
F4 B 1.374(3) .

loop_
_geom_hbond_atom_site_label_D
_geom_hbond_atom_site_label_H
_geom_hbond_atom_site_label_A
_geom_hbond_distance_DH
_geom_hbond_distance_HA
_geom_hbond_distance_DA
_geom_hbond_angle_DHA
N H0 O1 0.90(3) 1.90(3) 2.599(2) 132(2)

loop_
_geom_torsion_atom_site_label_1
_geom_torsion_atom_site_label_2
_geom_torsion_atom_site_label_3
_geom_torsion_atom_site_label_4
_geom_torsion
C4 O1 C1 C2 172.16(18)
O1 C1 C2 C5 -1.0(3)
C1 C2 C5 N -4.0(3)
